data_4134184
loop_
_publ_author_name
'Zhang, Zhenhao'
'Smal, Vitalii'
'Retailleau, Pascal'
'Voituriez, Arnaud'
'Frison, Gilles'
'Marinetti, Angela'
'Guinchard, Xavier'

_publ_section_title
;
 Tethered Counterion-Directed Catalysis: Merging the Chiral Ion-Pairing
 and Bifunctional Ligand Strategies in Enantioselective Gold(I) Catalysis.
;
_journal_issue 8
_journal_name_full 'Journal of the American Chemical Society'
_journal_page_first 3797
_journal_page_last 3805
_journal_paper_doi 10.1021/jacs.9b11154
_journal_volume 142
_journal_year 2020
_chemical_absolute_configuration ad
_chemical_formula_moiety 'C22 H19 N O'
_chemical_formula_sum 'C22 H19 N O'
_chemical_formula_weight 313.38
_space_group_crystal_system orthorhombic
_space_group_IT_number 19
_space_group_name_Hall 'P 2ac 2ab'
_space_group_name_H-M_alt 'P 21 21 21'
_atom_sites_solution_hydrogens mixed
_atom_sites_solution_primary dual
_atom_sites_solution_secondary difmap
_audit_creation_method SHELXL-2018/3
_cell_angle_alpha 90
_cell_angle_beta 90
_cell_angle_gamma 90
_cell_formula_units_Z 4
_cell_length_a 6.6896(3)
_cell_length_b 8.6995(3)
_cell_length_c 28.863(2)
_cell_measurement_reflns_used 11671
_cell_measurement_temperature 293(2)
_cell_measurement_theta_max 72.1
_cell_measurement_theta_min 3.1
_cell_volume 1679.72(15)
_computing_cell_refinement
;
CrystalClear-SM Expert 2.0 r16 (Rigaku, 2014)
;
_computing_data_collection
;
CrystalClear-SM Expert 2.0 r16 (Rigaku, 2014)
;
_computing_data_reduction
;
CrystalClear-SM Expert 2.0 r16 (Rigaku, 2014)
;
_computing_structure_refinement 'SHELXL-2018/3 (Sheldrick, 2015)'
_computing_structure_solution 'SHELXT (Sheldrick, 2015)'
_diffrn_ambient_temperature 293(2)
_diffrn_detector 'Rapid2 IP'
_diffrn_detector_area_resol_mean 10.0000
_diffrn_measured_fraction_theta_full 0.997
_diffrn_measured_fraction_theta_max 0.994
_diffrn_measurement_device
;
Crystal Goniometer Chi-partial
;
_diffrn_measurement_device_type
;
Rigaku mm007HF spider
;
_diffrn_measurement_method 'profile data from \w-scans'
_diffrn_measurement_specimen_support Fiber
_diffrn_radiation_monochromator 'OSMIC CMF mirrors'
_diffrn_radiation_type CuK\a
_diffrn_radiation_wavelength 1.54187
_diffrn_reflns_av_R_equivalents 0.0303
_diffrn_reflns_av_unetI/netI 0.0158
_diffrn_reflns_Laue_measured_fraction_full 0.997
_diffrn_reflns_Laue_measured_fraction_max 0.994
_diffrn_reflns_limit_h_max 7
_diffrn_reflns_limit_h_min -7
_diffrn_reflns_limit_k_max 7
_diffrn_reflns_limit_k_min -10
_diffrn_reflns_limit_l_max 34
_diffrn_reflns_limit_l_min -34
_diffrn_reflns_number 21364
_diffrn_reflns_point_group_measured_fraction_full 0.997
_diffrn_reflns_point_group_measured_fraction_max 0.995
_diffrn_reflns_theta_full 67.687
_diffrn_reflns_theta_max 68.230
_diffrn_reflns_theta_min 3.062
_diffrn_source 'Rotating Anode'
_exptl_absorpt_coefficient_mu 0.588
_exptl_absorpt_correction_T_max 1.000
_exptl_absorpt_correction_T_min 0.815
_exptl_absorpt_correction_type multi-scan
_exptl_absorpt_process_details 'REQAB (Higashi-Rigaku, 1998)'
_exptl_crystal_colour colourless
_exptl_crystal_density_diffrn 1.239
_exptl_crystal_description prism
_exptl_crystal_F_000 664
_exptl_crystal_size_max 0.42
_exptl_crystal_size_mid 0.34
_exptl_crystal_size_min 0.29
_refine_diff_density_max 0.105
_refine_diff_density_min -0.124
_refine_diff_density_rms 0.024
_refine_ls_abs_structure_details
;
 Flack x determined using 1082 quotients [(I+)-(I-)]/[(I+)+(I-)]
 (Parsons, Flack and Wagner, Acta Cryst. B69 (2013) 249-259).
;
_refine_ls_abs_structure_Flack 0.03(6)
_refine_ls_extinction_coef 0.0017(4)
_refine_ls_extinction_expression Fc^*^=kFc[1+0.001xFc^2^\l^3^/sin(2\q)]^-1/4^
_refine_ls_extinction_method 'SHELXL-2018/3 (Sheldrick 2018)'
_refine_ls_goodness_of_fit_ref 1.075
_refine_ls_hydrogen_treatment mixed
_refine_ls_matrix_type full
_refine_ls_number_parameters 221
_refine_ls_number_reflns 3063
_refine_ls_number_restraints 0
_refine_ls_restrained_S_all 1.075
_refine_ls_R_factor_all 0.0326
_refine_ls_R_factor_gt 0.0297
_refine_ls_shift/su_max 0.000
_refine_ls_shift/su_mean 0.000
_refine_ls_structure_factor_coef Fsqd
_refine_ls_weighting_details 'w=1/[\s^2^(Fo^2^)+(0.0407P)^2^+0.1192P] where P=(Fo^2^+2Fc^2^)/3'
_refine_ls_weighting_scheme calc
_refine_ls_wR_factor_gt 0.0747
_refine_ls_wR_factor_ref 0.0789
_reflns_Friedel_coverage 0.698
_reflns_Friedel_fraction_full 0.998
_reflns_Friedel_fraction_max 0.995
_reflns_number_gt 2841
_reflns_number_total 3065
_reflns_threshold_expression 'I > 2\s(I)'
_cod_data_source_file ZZH-314_todeposit.cif
_cod_data_source_block ZZH-314
_cod_depositor_comments
;
The following automatic conversions were performed:

data item '_exptl_absorpt_correction_type' value 'Multi-scan' was
changed to 'multi-scan' in accordance with the
/home/data/users/saulius/crontab/automatic-downloads/rss-feeds/ACS/lib/dictionaries/cif_core.dic
dictionary named 'cif_core.dic' version 2.4.2 last updated on
2011-04-26.

Automatic conversion script
Id: cif_fix_values 7556 2019-12-06 15:28:31Z antanas 

 Adding full bibliography for 4134182--4134184.cif.
;
_cod_database_code 4134184
_shelx_shelxl_version_number 2018/3
_shelx_space_group_comment
;
The symmetry employed for this shelxl refinement is uniquely defined
by the following loop, which should always be used as a source of
symmetry information in preference to the above space-group names.
They are only intended as comments.
;

loop_
_space_group_symop_operation_xyz
'x, y, z'
'-x+1/2, -y, z+1/2'
'x+1/2, -y+1/2, -z'
'-x, y+1/2, -z+1/2'

loop_
_atom_site_label
_atom_site_type_symbol
_atom_site_fract_x
_atom_site_fract_y
_atom_site_fract_z
_atom_site_U_iso_or_equiv
_atom_site_adp_type
_atom_site_occupancy
_atom_site_site_symmetry_order
_atom_site_calc_flag
_atom_site_refinement_flags_posn
_atom_site_refinement_flags_adp
_atom_site_refinement_flags_occupancy
_atom_site_disorder_assembly
_atom_site_disorder_group
C1 C 0.0424(3) 0.1054(2) 0.36224(6) 0.0504(4) Uani 1 1 d . . . . .
H1 H 0.030766 -0.006697 0.360275 0.061 Uiso 1 1 calc R U . . .
N1 N 0.4010(2) 0.2516(2) 0.44982(6) 0.0623(5) Uani 1 1 d . . . . .
H1N H 0.486(4) 0.320(3) 0.4598(7) 0.075 Uiso 1 1 d . U . . .
O1 O 0.13393(19) 0.29686(14) 0.25109(4) 0.0559(3) Uani 1 1 d . . . . .
C2 C -0.1705(3) 0.1703(2) 0.36885(7) 0.0619(5) Uani 1 1 d . . . . .
H2C H -0.263396 0.110962 0.350253 0.074 Uiso 1 1 calc R U . . .
H2D H -0.209156 0.159205 0.401072 0.074 Uiso 1 1 calc R U . . .
C3 C -0.1850(3) 0.3393(2) 0.35511(6) 0.0611(5) Uani 1 1 d . . . . .
H3A H -0.316876 0.378011 0.362831 0.073 Uiso 1 1 calc R U . . .
H3B H -0.087421 0.398308 0.372464 0.073 Uiso 1 1 calc R U . . .
C4 C -0.1477(3) 0.3599(3) 0.30336(7) 0.0646(5) Uani 1 1 d . . . . .
H4A H -0.261469 0.323144 0.285726 0.078 Uiso 1 1 calc R U . . .
H4B H -0.127124 0.467695 0.296174 0.078 Uiso 1 1 calc R U . . .
C5 C 0.0327(3) 0.2701(2) 0.29165(6) 0.0529(4) Uani 1 1 d . . . . .
C6 C 0.2977(3) 0.20011(19) 0.25135(6) 0.0496(4) Uani 1 1 d . . . . .
C7 C 0.2969(3) 0.1162(2) 0.29093(5) 0.0508(4) Uani 1 1 d . . . . .
H7 H 0.391180 0.043036 0.299600 0.061 Uiso 1 1 calc R U . . .
C8 C 0.1250(3) 0.1607(2) 0.31681(6) 0.0488(4) Uani 1 1 d . . . . .
C9 C 0.4220(3) 0.2040(2) 0.21005(6) 0.0517(4) Uani 1 1 d . . . . .
C10 C 0.6035(3) 0.1268(3) 0.20862(7) 0.0684(6) Uani 1 1 d . . . . .
H10 H 0.647391 0.072684 0.234481 0.082 Uiso 1 1 calc R U . . .
C11 C 0.7192(4) 0.1298(3) 0.16903(8) 0.0837(7) Uani 1 1 d . . . . .
H11 H 0.840097 0.077126 0.168359 0.100 Uiso 1 1 calc R U . . .
C12 C 0.6572(4) 0.2103(3) 0.13046(8) 0.0813(7) Uani 1 1 d . . . . .
H12 H 0.736153 0.212270 0.103944 0.098 Uiso 1 1 calc R U . . .
C13 C 0.4792(4) 0.2871(3) 0.13140(7) 0.0742(6) Uani 1 1 d . . . . .
H13 H 0.437348 0.342264 0.105556 0.089 Uiso 1 1 calc R U . . .
C14 C 0.3614(3) 0.2831(2) 0.17063(6) 0.0624(5) Uani 1 1 d . . . . .
H14 H 0.239236 0.334102 0.170687 0.075 Uiso 1 1 calc R U . . .
C15 C 0.1760(3) 0.1412(2) 0.40293(5) 0.0472(4) Uani 1 1 d . . . . .
C16 C 0.3123(3) 0.2556(2) 0.40688(6) 0.0561(5) Uani 1 1 d . . . . .
H16 H 0.341642 0.326773 0.383810 0.067 Uiso 1 1 calc R U . . .
C17 C 0.3234(3) 0.1307(2) 0.47443(6) 0.0518(4) Uani 1 1 d . . . . .
C18 C 0.1788(3) 0.0601(2) 0.44612(6) 0.0474(4) Uani 1 1 d . . . . .
C19 C 0.0736(3) -0.0658(2) 0.46359(6) 0.0592(5) Uani 1 1 d . . . . .
H19 H -0.024055 -0.113676 0.445773 0.071 Uiso 1 1 calc R U . . .
C20 C 0.1162(4) -0.1183(3) 0.50748(7) 0.0709(6) Uani 1 1 d . . . . .
H20 H 0.046350 -0.202034 0.519252 0.085 Uiso 1 1 calc R U . . .
C21 C 0.2624(4) -0.0479(3) 0.53455(7) 0.0688(6) Uani 1 1 d . . . . .
H21 H 0.289456 -0.086504 0.563929 0.083 Uiso 1 1 calc R U . . .
C22 C 0.3674(3) 0.0773(3) 0.51880(6) 0.0626(5) Uani 1 1 d . . . . .
H22 H 0.464091 0.124529 0.537035 0.075 Uiso 1 1 calc R U . . .

loop_
_atom_site_aniso_label
_atom_site_aniso_U_11
_atom_site_aniso_U_22
_atom_site_aniso_U_33
_atom_site_aniso_U_23
_atom_site_aniso_U_13
_atom_site_aniso_U_12
C1 0.0514(10) 0.0529(10) 0.0470(9) -0.0028(8) -0.0075(8) -0.0041(9)
N1 0.0528(9) 0.0792(12) 0.0548(9) -0.0032(8) -0.0067(7) -0.0197(9)
O1 0.0644(8) 0.0588(7) 0.0445(6) 0.0005(6) -0.0065(6) 0.0122(6)
C2 0.0465(10) 0.0731(13) 0.0659(11) -0.0016(10) -0.0049(9) -0.0080(10)
C3 0.0452(10) 0.0725(13) 0.0656(11) -0.0047(10) 0.0001(9) 0.0046(10)
C4 0.0596(12) 0.0712(13) 0.0630(11) -0.0030(10) -0.0096(10) 0.0163(11)
C5 0.0563(10) 0.0598(11) 0.0426(9) -0.0039(8) -0.0067(8) 0.0067(9)
C6 0.0548(10) 0.0486(9) 0.0453(9) -0.0078(8) -0.0071(8) 0.0047(8)
C7 0.0560(11) 0.0523(10) 0.0442(9) -0.0029(7) -0.0069(8) 0.0082(8)
C8 0.0528(9) 0.0512(9) 0.0423(8) -0.0055(7) -0.0099(7) 0.0027(8)
C9 0.0612(12) 0.0471(10) 0.0467(9) -0.0076(7) -0.0048(8) -0.0034(9)
C10 0.0737(14) 0.0738(14) 0.0577(11) -0.0029(10) 0.0015(10) 0.0132(12)
C11 0.0799(16) 0.0927(17) 0.0785(15) -0.0110(13) 0.0149(13) 0.0147(14)
C12 0.0996(18) 0.0834(16) 0.0610(12) -0.0069(11) 0.0214(12) -0.0119(16)
C13 0.0986(18) 0.0723(14) 0.0518(11) 0.0036(10) 0.0015(11) -0.0059(14)
C14 0.0746(13) 0.0612(12) 0.0514(10) 0.0014(9) -0.0025(9) 0.0000(11)
C15 0.0421(9) 0.0564(10) 0.0431(8) -0.0043(7) 0.0009(7) -0.0017(8)
C16 0.0489(10) 0.0723(13) 0.0471(9) 0.0031(9) 0.0011(8) -0.0109(10)
C17 0.0467(10) 0.0635(11) 0.0453(9) -0.0076(8) 0.0005(7) 0.0003(9)
C18 0.0470(9) 0.0527(10) 0.0426(8) -0.0071(7) 0.0010(7) 0.0006(8)
C19 0.0696(13) 0.0573(11) 0.0509(10) -0.0031(9) -0.0035(9) -0.0096(10)
C20 0.0988(17) 0.0590(12) 0.0550(11) 0.0043(9) 0.0008(12) -0.0051(12)
C21 0.0927(16) 0.0679(13) 0.0459(10) -0.0001(10) -0.0079(10) 0.0118(12)
C22 0.0626(12) 0.0781(14) 0.0472(10) -0.0103(9) -0.0097(9) 0.0042(11)

loop_
_atom_type_symbol
_atom_type_description
_atom_type_scat_dispersion_real
_atom_type_scat_dispersion_imag
_atom_type_scat_source
C C 0.0181 0.0091 'International Tables Vol C Tables 4.2.6.8 and 6.1.1.4'
H H 0.0000 0.0000 'International Tables Vol C Tables 4.2.6.8 and 6.1.1.4'
N N 0.0311 0.0180 'International Tables Vol C Tables 4.2.6.8 and 6.1.1.4'
O O 0.0492 0.0322 'International Tables Vol C Tables 4.2.6.8 and 6.1.1.4'

loop_
_geom_angle_atom_site_label_1
_geom_angle_atom_site_label_2
_geom_angle_atom_site_label_3
_geom_angle
_geom_angle_site_symmetry_1
_geom_angle_site_symmetry_3
_geom_angle_publ_flag
C8 C1 C15 113.33(15) . . ?
C8 C1 C2 109.26(16) . . ?
C15 C1 C2 112.01(15) . . ?
C17 N1 C16 108.82(16) . . ?
C5 O1 C6 106.47(13) . . ?
C3 C2 C1 112.27(18) . . ?
C4 C3 C2 110.95(18) . . ?
C5 C4 C3 107.21(16) . . ?
C8 C5 O1 110.70(16) . . ?
C8 C5 C4 128.67(17) . . ?
O1 C5 C4 120.60(16) . . ?
C7 C6 O1 109.23(15) . . ?
C7 C6 C9 134.90(17) . . ?
O1 C6 C9 115.77(15) . . ?
C6 C7 C8 107.35(16) . . ?
C5 C8 C7 106.23(16) . . ?
C5 C8 C1 121.92(17) . . ?
C7 C8 C1 131.83(16) . . ?
C10 C9 C14 118.05(18) . . ?
C10 C9 C6 120.87(17) . . ?
C14 C9 C6 121.08(18) . . ?
C11 C10 C9 120.4(2) . . ?
C12 C11 C10 120.6(2) . . ?
C13 C12 C11 119.6(2) . . ?
C12 C13 C14 120.1(2) . . ?
C13 C14 C9 121.2(2) . . ?
C16 C15 C18 106.23(15) . . ?
C16 C15 C1 128.01(16) . . ?
C18 C15 C1 125.74(16) . . ?
C15 C16 N1 110.36(17) . . ?
N1 C17 C22 130.67(18) . . ?
N1 C17 C18 107.12(15) . . ?
C22 C17 C18 122.20(18) . . ?
C19 C18 C17 118.62(16) . . ?
C19 C18 C15 133.93(17) . . ?
C17 C18 C15 107.45(16) . . ?
C20 C19 C18 119.23(19) . . ?
C19 C20 C21 121.0(2) . . ?
C22 C21 C20 121.46(19) . . ?
C21 C22 C17 117.44(19) . . ?

loop_
_geom_bond_atom_site_label_1
_geom_bond_atom_site_label_2
_geom_bond_distance
_geom_bond_site_symmetry_2
_geom_bond_publ_flag
C1 C8 1.502(2) . ?
C1 C15 1.508(2) . ?
C1 C2 1.544(3) . ?
N1 C17 1.371(2) . ?
N1 C16 1.375(2) . ?
O1 C5 1.372(2) . ?
O1 C6 1.382(2) . ?
C2 C3 1.526(3) . ?
C3 C4 1.525(3) . ?
C4 C5 1.477(3) . ?
C5 C8 1.347(2) . ?
C6 C7 1.356(2) . ?
C6 C9 1.453(2) . ?
C7 C8 1.425(3) . ?
C9 C10 1.388(3) . ?
C9 C14 1.390(2) . ?
C10 C11 1.380(3) . ?
C11 C12 1.379(3) . ?
C12 C13 1.365(4) . ?
C13 C14 1.380(3) . ?
C15 C16 1.355(2) . ?
C15 C18 1.432(2) . ?
C17 C22 1.394(3) . ?
C17 C18 1.407(2) . ?
C18 C19 1.396(3) . ?
C19 C20 1.376(3) . ?
C20 C21 1.394(3) . ?
C21 C22 1.373(3) . ?

loop_
_geom_torsion_atom_site_label_1
_geom_torsion_atom_site_label_2
_geom_torsion_atom_site_label_3
_geom_torsion_atom_site_label_4
_geom_torsion
_geom_torsion_site_symmetry_1
_geom_torsion_site_symmetry_2
_geom_torsion_site_symmetry_3
_geom_torsion_site_symmetry_4
_geom_torsion_publ_flag
C8 C1 C2 C3 -43.2(2) . . . . ?
C15 C1 C2 C3 83.3(2) . . . . ?
C1 C2 C3 C4 65.0(2) . . . . ?
C2 C3 C4 C5 -47.0(2) . . . . ?
C6 O1 C5 C8 -0.5(2) . . . . ?
C6 O1 C5 C4 177.56(16) . . . . ?
C3 C4 C5 C8 14.8(3) . . . . ?
C3 C4 C5 O1 -162.86(17) . . . . ?
C5 O1 C6 C7 0.08(19) . . . . ?
C5 O1 C6 C9 177.07(15) . . . . ?
O1 C6 C7 C8 0.32(19) . . . . ?
C9 C6 C7 C8 -175.85(19) . . . . ?
O1 C5 C8 C7 0.7(2) . . . . ?
C4 C5 C8 C7 -177.17(19) . . . . ?
O1 C5 C8 C1 -178.10(15) . . . . ?
C4 C5 C8 C1 4.1(3) . . . . ?
C6 C7 C8 C5 -0.6(2) . . . . ?
C6 C7 C8 C1 177.99(18) . . . . ?
C15 C1 C8 C5 -115.56(19) . . . . ?
C2 C1 C8 C5 10.1(2) . . . . ?
C15 C1 C8 C7 66.0(3) . . . . ?
C2 C1 C8 C7 -168.31(18) . . . . ?
C7 C6 C9 C10 -12.2(3) . . . . ?
O1 C6 C9 C10 171.85(16) . . . . ?
C7 C6 C9 C14 166.8(2) . . . . ?
O1 C6 C9 C14 -9.2(2) . . . . ?
C14 C9 C10 C11 0.2(3) . . . . ?
C6 C9 C10 C11 179.2(2) . . . . ?
C9 C10 C11 C12 0.4(4) . . . . ?
C10 C11 C12 C13 -0.3(4) . . . . ?
C11 C12 C13 C14 -0.5(4) . . . . ?
C12 C13 C14 C9 1.3(3) . . . . ?
C10 C9 C14 C13 -1.1(3) . . . . ?
C6 C9 C14 C13 179.91(19) . . . . ?
C8 C1 C15 C16 25.4(3) . . . . ?
C2 C1 C15 C16 -98.7(2) . . . . ?
C8 C1 C15 C18 -156.10(17) . . . . ?
C2 C1 C15 C18 79.7(2) . . . . ?
C18 C15 C16 N1 0.1(2) . . . . ?
C1 C15 C16 N1 178.78(18) . . . . ?
C17 N1 C16 C15 0.8(2) . . . . ?
C16 N1 C17 C22 178.5(2) . . . . ?
C16 N1 C17 C18 -1.4(2) . . . . ?
N1 C17 C18 C19 -178.83(17) . . . . ?
C22 C17 C18 C19 1.3(3) . . . . ?
N1 C17 C18 C15 1.4(2) . . . . ?
C22 C17 C18 C15 -178.48(18) . . . . ?
C16 C15 C18 C19 179.4(2) . . . . ?
C1 C15 C18 C19 0.6(3) . . . . ?
C16 C15 C18 C17 -0.9(2) . . . . ?
C1 C15 C18 C17 -179.65(16) . . . . ?
C17 C18 C19 C20 -0.9(3) . . . . ?
C15 C18 C19 C20 178.8(2) . . . . ?
C18 C19 C20 C21 -0.1(3) . . . . ?
C19 C20 C21 C22 0.9(4) . . . . ?
C20 C21 C22 C17 -0.5(3) . . . . ?
N1 C17 C22 C21 179.6(2) . . . . ?
C18 C17 C22 C21 -0.6(3) . . . . ?
